data_7720808
loop_
_publ_author_name
'Gonz&#xe1;lez, Jonay'
'Fagundes, Vinicius K.'
'Hay, Moya A.'
'Dallerba, Elena'
'Massi, Massimiliano'
'Hall, Christopher R.'
'Giansiracusa, Marcus J.'
'Boskovic, Colette'

_publ_section_title
;
 Correlating luminescence and single-molecule magnetism for two series of
 heteroleptic lanthanoid complexes.
;
_journal_issue 4
_journal_name_full 'Dalton transactions (Cambridge, England : 2003)'
_journal_page_first 1792
_journal_page_last 1805
_journal_paper_doi 10.1039/d5dt02364e
_journal_volume 55
_journal_year 2026
_chemical_formula_moiety 'C18 H18 Ce N7 O9, C2 H3 N'
_chemical_formula_sum 'C20 H21 Ce N8 O9'
_chemical_formula_weight 657.57
_chemical_name_systematic MH3-017-CeNO3
_space_group_crystal_system monoclinic
_space_group_IT_number 15
_space_group_name_Hall '-C 2yc'
_space_group_name_H-M_alt 'C 1 2/c 1'
_atom_sites_solution_hydrogens geom
_atom_sites_solution_primary iterative
_audit_creation_date 2025-11-10
_audit_creation_method
;
Olex2 1.5
(compiled 2025.04.05 svn.rf049d14d for OlexSys, GUI svn.r7224)
;
_audit_update_record
;
2025-12-04 deposited with the CCDC.	2025-12-18 downloaded from the CCDC.
;
_cell_angle_alpha 90
_cell_angle_beta 99.9270(10)
_cell_angle_gamma 90
_cell_formula_units_Z 8
_cell_length_a 21.9783(3)
_cell_length_b 8.45040(10)
_cell_length_c 27.0691(4)
_cell_measurement_reflns_used 23984
_cell_measurement_temperature 100.00(10)
_cell_measurement_theta_max 79.8830
_cell_measurement_theta_min 4.0670
_cell_volume 4952.15(12)
_computing_cell_refinement 'CrysAlisPro 1.171.42.49 (Rigaku OD, 2022)'
_computing_data_collection 'CrysAlisPro 1.171.42.49 (Rigaku OD, 2022)'
_computing_data_reduction 'CrysAlisPro 1.171.42.49 (Rigaku OD, 2022)'
_computing_molecular_graphics 'Olex2 1.5 (Dolomanov et al., 2009)'
_computing_publication_material 'Olex2 1.5 (Dolomanov et al., 2009)'
_computing_structure_refinement 'SHELXL 2018/3 (Sheldrick, 2015)'
_computing_structure_solution 'olex2.solve 1.5 (Bourhis et al., 2015)'
_diffrn_ambient_temperature 100.15
_diffrn_detector 'Bruker APEX2 area detector'
_diffrn_detector_area_resol_mean 7.9
_diffrn_detector_type 'CCD area detector'
_diffrn_measured_fraction_theta_full 1.000
_diffrn_measured_fraction_theta_max 0.989
_diffrn_measurement_details
;
List of Runs (angles in degrees, time in seconds):

  # Type    Start    End  Width  t~exp~   \w     \q     \k     \f   Frames
#--------------------------------------------------------------------------
  1  \w     32.00  62.00   0.50    0.37    --   47.26 -67.00-102.00   60
  2  \w    -20.00  18.00   0.50    0.37    --   47.26 -67.00-102.00   76
  3  \w     30.00 116.00   0.50    0.37    --   47.26  67.00  31.00  172
  4  \w   -107.00 -79.00   0.50    1.49    --  -91.75 -67.00-102.00   56
  5  \w    -73.00 -35.00   0.50    1.49    --  -91.75  67.00  31.00   76
  6  \w   -158.00-122.00   0.50    1.49    --  -91.75 -67.00-102.00   72
  7  \w     96.00 175.00   0.50    1.49    --  113.25  67.00  31.00  158
  8  \w     45.00  80.00   0.50    1.49    --  113.25 -67.00-102.00   70
  9  \w    -65.00   6.00   0.50    0.37    --  -47.26  67.00  31.00  142
 10  \w   -116.00 -88.00   0.50    0.37    --  -47.26 -67.00-102.00   56
 11  \w    -28.00  28.00   0.50    0.37    --  -47.26  19.00 150.00  112
 12  \w    -83.00 -30.00   0.50    0.37    --  -47.26 -67.00-102.00  106
 13  \w    -77.00 -21.00   0.50    0.37    --  -47.26 125.00 -30.00  112
 14  \w    -23.00  27.00   0.50    0.37    --   47.26 -19.00 150.00  100
 15  \w     50.00  90.00   0.50    0.37    --   47.26-125.00 120.00   80
 16  \w    -26.00  27.00   0.50    0.37    --   47.26 -19.00 -90.00  106
 17  \w    -51.00 -20.00   0.50    1.49    --  -91.75  45.00-120.00   62
 18  \w    -51.00 -21.00   0.50    1.49    --  -91.75  45.00-180.00   60
 19  \w    -67.00 -30.00   0.50    1.49    --  -91.75  61.00-150.00   74
 20  \w    101.00 126.00   0.50    1.49    --  113.25  45.00 -30.00   50
 21  \w     45.00  71.00   0.50    1.49    --  113.25 -61.00  30.00   52
 22  \w     66.00 107.00   0.50    1.49    --  113.25-104.00 115.78   82
 23  \w    103.00 171.00   0.50    1.49    --  113.25  45.00  90.00  136
 24  \w    139.00 177.00   0.50    1.49    --  113.25  15.00 -90.00   76
 25  \w     43.00 106.00   0.50    1.49    --  113.25 -98.00-128.70  126
 26  \w    102.00 176.00   0.50    1.49    --  113.25  45.00 120.00  148
 27  \w     51.00 103.00   0.50    1.49    --  113.25 -94.00-120.00  104
 28  \w     44.00 108.00   0.50    1.49    --  113.25-108.00  21.29  128
 29  \w     76.00 106.00   0.50    1.49    --  113.25 -94.00  30.00   60
 30  \w    102.00 135.00   0.50    1.49    --  113.25  15.00 -90.00   66
 31  \w    107.00 132.00   0.50    1.49    --  113.25  45.00-180.00   50
 32  \w     51.00  77.00   0.50    1.49    --  113.25 -94.00 120.00   52
 33  \w     78.00 105.00   0.50    1.49    --  113.25 -94.00 120.00   54
 34  \w     45.00  70.00   0.50    1.49    --  113.25 -77.00-180.00   50
 35  \w     43.00 100.00   0.50    1.49    --  113.25 -77.00 150.00  114
 36  \w     59.00  88.00   0.50    1.49    --  113.25 -77.00 -60.00   58
 37  \w    100.00 131.00   0.50    1.49    --  113.25  15.00-180.00   62
 38  \w     42.00  71.00   0.50    1.49    --  113.25 -94.00 -90.00   58
 39  \w    150.00 178.00   0.50    1.49    --  113.25  30.00-180.00   56
 40  \w     43.00  72.00   0.50    1.49    --  113.25 -94.00  30.00   58
 41  \w     45.00  70.00   0.50    1.49    --  113.25 -61.00  60.00   50
 42  \w     84.00 111.00   0.50    1.49    --  113.25-125.00-120.00   54
 43  \w    126.00 177.00   0.50    1.49    --  113.25  45.00   0.00  102
 44  \w     46.00  74.00   0.50    1.49    --  113.25-125.00-120.00   56
 45  \w     78.00 108.00   0.50    1.49    --  113.25-125.00  30.00   60
 46  \w    103.00 144.00   0.50    1.49    --  113.25  30.00-180.00   82
 47  \w     81.00 106.00   0.50    1.49    --  113.25 -94.00 150.00   50
 48  \w    123.00 166.00   0.50    1.49    --  113.25  45.00  60.00   86
 49  \w     44.00  79.00   0.50    1.49    --  113.25-125.00-180.00   70
 50  \w     86.00 111.00   0.50    1.49    --  113.25-125.00-180.00   50
 51  \w    115.00 140.00   0.50    1.49    --  113.25  15.00 -60.00   50
 52  \w     78.00 103.00   0.50    1.49    --  113.25 -94.00-180.00   50
 53  \w     42.00  67.00   0.50    1.49    --  113.25 -94.00   0.00   50
 54  \w     81.00 106.00   0.50    1.49    --  113.25 -94.00   0.00   50
 55  \w     48.00 105.00   0.50    1.49    --  113.25 -97.00 -55.18  114
 56  \w    135.00 167.00   0.50    1.49    --  113.25  45.00-180.00   64
 57  \w    101.00 147.00   0.50    1.49    --  113.25 125.00  60.00   92
 58  \w     44.00  69.00   0.50    1.49    --  113.25 -61.00-120.00   50
 59  \w     45.00 105.00   0.50    1.49    --  113.25-102.00 101.99  120
 60  \w    104.00 158.00   0.50    1.49    --  113.25  15.00   0.00  108
 61  \w     43.00  76.00   0.50    1.49    --  113.25 -77.00  30.00   66
 62  \w     72.00  98.00   0.50    1.49    --  113.25 -94.00  60.00   52
 63  \w     82.00 126.00   0.50    1.49    --  113.25-145.00  -6.18   88
 64  \w     46.00  74.00   0.50    1.49    --  113.25 -94.00 150.00   56
;
_diffrn_measurement_device 'three-circle diffractometer'
_diffrn_measurement_device_type 'Bruker SMART APEX2 area detector'
_diffrn_measurement_method '\w and \f scans'
_diffrn_radiation_monochromator 'mirror optics'
_diffrn_radiation_probe x-ray
_diffrn_radiation_type CuK\a
_diffrn_radiation_wavelength 1.54184
_diffrn_reflns_av_R_equivalents 0.0679
_diffrn_reflns_av_unetI/netI 0.0311
_diffrn_reflns_Laue_measured_fraction_full 1.000
_diffrn_reflns_Laue_measured_fraction_max 0.989
_diffrn_reflns_limit_h_max 27
_diffrn_reflns_limit_h_min -28
_diffrn_reflns_limit_k_max 9
_diffrn_reflns_limit_k_min -10
_diffrn_reflns_limit_l_max 34
_diffrn_reflns_limit_l_min -33
_diffrn_reflns_number 38431
_diffrn_reflns_point_group_measured_fraction_full 1.000
_diffrn_reflns_point_group_measured_fraction_max 0.989
_diffrn_reflns_theta_full 67.684
_diffrn_reflns_theta_max 80.139
_diffrn_reflns_theta_min 4.084
_diffrn_source 'microfocus sealed X-ray tube'
_diffrn_source_type 'Incoatec I\ms'
_exptl_absorpt_coefficient_mu 14.803
_exptl_absorpt_correction_T_max 1.000
_exptl_absorpt_correction_T_min 0.375
_exptl_absorpt_correction_type gaussian
_exptl_absorpt_process_details
;
CrysAlisPro 1.171.42.49 (Rigaku Oxford Diffraction, 2022)
Numerical absorption correction based on gaussian integration over
a multifaceted crystal model
Empirical absorption correction using spherical harmonics,
implemented in SCALE3 ABSPACK scaling algorithm.
;
_exptl_crystal_colour 'clear whiteish colourless'
_exptl_crystal_colour_lustre clear
_exptl_crystal_colour_modifier whiteish
_exptl_crystal_colour_primary colourless
_exptl_crystal_density_diffrn 1.764
_exptl_crystal_description needle
_exptl_crystal_F_000 2616
_exptl_crystal_preparation 'Magnetic properties'
_exptl_crystal_recrystallization_method 'Re-crystallisation from solvent: Acetonitrile/Diisopropylether'
_exptl_crystal_size_max 0.639
_exptl_crystal_size_mid 0.048
_exptl_crystal_size_min 0.041
_refine_diff_density_max 1.407
_refine_diff_density_min -1.180
_refine_diff_density_rms 0.192
_refine_ls_extinction_method none
_refine_ls_goodness_of_fit_ref 1.112
_refine_ls_hydrogen_treatment constr
_refine_ls_matrix_type full
_refine_ls_number_parameters 344
_refine_ls_number_reflns 5353
_refine_ls_number_restraints 0
_refine_ls_restrained_S_all 1.112
_refine_ls_R_factor_all 0.0368
_refine_ls_R_factor_gt 0.0357
_refine_ls_shift/su_max 0.002
_refine_ls_shift/su_mean 0.000
_refine_ls_structure_factor_coef Fsqd
_refine_ls_weighting_details 'w=1/[\s^2^(Fo^2^)+(0.0719P)^2^+7.3233P] where P=(Fo^2^+2Fc^2^)/3'
_refine_ls_weighting_scheme calc
_refine_ls_wR_factor_gt 0.1032
_refine_ls_wR_factor_ref 0.1042
_reflns_Friedel_coverage 0.000
_reflns_number_gt 5138
_reflns_number_total 5353
_reflns_threshold_expression 'I > 2\s(I)'
_cod_data_source_file d5dt02364e2.cif
_cod_data_source_block ceno3_redabs
_cod_database_code 7720808
_shelx_shelxl_version_number 2018/3
_shelx_space_group_comment
;
The symmetry employed for this shelxl refinement is uniquely defined
by the following loop, which should always be used as a source of
symmetry information in preference to the above space-group names.
They are only intended as comments.
;
_shelx_estimated_absorpt_t_max 0.582
_shelx_estimated_absorpt_t_min 0.038
_olex2_refinement_description
;
1.a Secondary CH2 refined with riding coordinates:
 C1(H1A,H1B), C7(H7A,H7B), C13(H13A,H13B)
1.b Aromatic/amide H refined with riding coordinates:
 C3(H3), C4(H4), C5(H5), C6(H6), C9(H9), C10(H10), C11(H11), C12(H12),
 C15(H15), C16(H16), C17(H17), C18(H18)
1.c Idealised Me refined as rotating group:
 C20(H20A,H20B,H20C)
;
_olex2_submission_special_instructions 'No special instructions were received'
_oxdiff_exptl_absorpt_empirical_details
;
Empirical correction (ABSPACK) includes:
- Absorption correction using spherical harmonics
- Frame scaling
;

loop_
_space_group_symop_operation_xyz
'x, y, z'
'-x, y, -z+1/2'
'x+1/2, y+1/2, z'
'-x+1/2, y+1/2, -z+1/2'
'-x, -y, -z'
'x, -y, z-1/2'
'-x+1/2, -y+1/2, -z'
'x+1/2, -y+1/2, z-1/2'

loop_
_atom_site_label
_atom_site_type_symbol
_atom_site_fract_x
_atom_site_fract_y
_atom_site_fract_z
_atom_site_U_iso_or_equiv
_atom_site_adp_type
_atom_site_occupancy
_atom_site_site_symmetry_order
_atom_site_calc_flag
_atom_site_refinement_flags_posn
_atom_site_refinement_flags_adp
_atom_site_refinement_flags_occupancy
_atom_site_disorder_assembly
_atom_site_disorder_group
Ce01 Ce 0.38220(2) 0.69675(2) 0.61434(2) 0.01757(9) Uani 1 1 d . . . . .
O1 O 0.36208(13) 0.6969(2) 0.70628(10) 0.0258(5) Uani 1 1 d . . . . .
O2 O 0.43120(11) 0.8617(3) 0.69014(9) 0.0274(5) Uani 1 1 d . . . . .
O3 O 0.40298(13) 0.8646(3) 0.76376(9) 0.0339(6) Uani 1 1 d . . . . .
O4 O 0.30375(11) 0.9154(3) 0.62200(9) 0.0261(5) Uani 1 1 d . . . . .
O5 O 0.29706(13) 0.8150(3) 0.54750(10) 0.0289(6) Uani 1 1 d . . . . .
O6 O 0.23178(13) 0.9961(3) 0.56156(11) 0.0368(6) Uani 1 1 d . . . . .
O7 O 0.49431(12) 0.7715(3) 0.60436(9) 0.0259(5) Uani 1 1 d . . . . .
O8 O 0.51803(14) 0.9861(3) 0.56748(12) 0.0435(7) Uani 1 1 d . . . . .
O9 O 0.42344(11) 0.9466(3) 0.57841(9) 0.0254(5) Uani 1 1 d . . . . .
N1 N 0.36899(12) 0.3925(3) 0.58632(9) 0.0184(5) Uani 1 1 d . . . . .
N2 N 0.27638(13) 0.5533(3) 0.62275(10) 0.0235(5) Uani 1 1 d . . . . .
N3 N 0.46111(13) 0.4891(3) 0.66422(9) 0.0200(5) Uani 1 1 d . . . . .
N4 N 0.39779(13) 0.6183(3) 0.52023(10) 0.0217(5) Uani 1 1 d . . . . .
N5 N 0.39860(15) 0.8102(3) 0.72124(11) 0.0234(6) Uani 1 1 d . . . . .
N6 N 0.47997(14) 0.9047(3) 0.58307(11) 0.0260(6) Uani 1 1 d . . . . .
N7 N 0.27653(13) 0.9108(3) 0.57628(11) 0.0245(6) Uani 1 1 d . . . . .
C1 C 0.30423(15) 0.3683(4) 0.56162(12) 0.0216(6) Uani 1 1 d . . . . .
H1A H 0.297175 0.254205 0.554505 0.026 Uiso 1 1 calc R U . . .
H1B H 0.296932 0.425534 0.529231 0.026 Uiso 1 1 calc R U . . .
C2 C 0.25880(15) 0.4261(4) 0.59377(12) 0.0225(6) Uani 1 1 d . . . . .
C3 C 0.20246(16) 0.3537(4) 0.59237(13) 0.0270(7) Uani 1 1 d . . . . .
H3 H 0.191180 0.265679 0.570909 0.032 Uiso 1 1 calc R U . . .
C4 C 0.16226(16) 0.4102(4) 0.62252(14) 0.0283(7) Uani 1 1 d . . . . .
H4 H 0.123051 0.362143 0.621877 0.034 Uiso 1 1 calc R U . . .
C5 C 0.18044(16) 0.5382(4) 0.65362(13) 0.0276(7) Uani 1 1 d . . . . .
H5 H 0.154374 0.578335 0.675281 0.033 Uiso 1 1 calc R U . . .
C6 C 0.23732(16) 0.6061(4) 0.65238(13) 0.0265(7) Uani 1 1 d . . . . .
H6 H 0.249536 0.694487 0.673466 0.032 Uiso 1 1 calc R U . . .
C7 C 0.38436(17) 0.2933(3) 0.63221(13) 0.0216(7) Uani 1 1 d . . . . .
H7A H 0.382886 0.180006 0.622728 0.026 Uiso 1 1 calc R U . . .
H7B H 0.353501 0.311442 0.654280 0.026 Uiso 1 1 calc R U . . .
C8 C 0.44754(16) 0.3336(4) 0.65985(12) 0.0200(6) Uani 1 1 d . . . . .
C9 C 0.48930(17) 0.2180(4) 0.68078(13) 0.0236(6) Uani 1 1 d . . . . .
H9 H 0.479012 0.109137 0.676435 0.028 Uiso 1 1 calc R U . . .
C10 C 0.54570(16) 0.2626(4) 0.70785(12) 0.0243(6) Uani 1 1 d . . . . .
H10 H 0.574610 0.185104 0.722453 0.029 Uiso 1 1 calc R U . . .
C11 C 0.55959(15) 0.4230(4) 0.71344(11) 0.0230(6) Uani 1 1 d . . . . .
H11 H 0.597858 0.457131 0.732261 0.028 Uiso 1 1 calc R U . . .
C12 C 0.51626(15) 0.5320(4) 0.69090(11) 0.0208(6) Uani 1 1 d . . . . .
H12 H 0.525856 0.641451 0.694408 0.025 Uiso 1 1 calc R U . . .
C13 C 0.41056(14) 0.3477(4) 0.55120(11) 0.0196(6) Uani 1 1 d . . . . .
H13A H 0.398033 0.242859 0.536531 0.023 Uiso 1 1 calc R U . . .
H13B H 0.453249 0.338202 0.569940 0.023 Uiso 1 1 calc R U . . .
C14 C 0.40956(14) 0.4660(4) 0.50962(11) 0.0196(6) Uani 1 1 d . . . . .
C15 C 0.42235(15) 0.4193(4) 0.46332(12) 0.0238(6) Uani 1 1 d . . . . .
H15 H 0.430921 0.311600 0.457173 0.029 Uiso 1 1 calc R U . . .
C16 C 0.42243(16) 0.5312(4) 0.42650(12) 0.0277(7) Uani 1 1 d . . . . .
H16 H 0.431367 0.501791 0.394645 0.033 Uiso 1 1 calc R U . . .
C17 C 0.40937(18) 0.6872(4) 0.43626(14) 0.0274(7) Uani 1 1 d . . . . .
H17 H 0.408780 0.766305 0.411259 0.033 Uiso 1 1 calc R U . . .
C18 C 0.39718(18) 0.7250(4) 0.48331(14) 0.0274(7) Uani 1 1 d . . . . .
H18 H 0.387896 0.831923 0.489876 0.033 Uiso 1 1 calc R U . . .
N8 N 0.30469(17) 1.2449(5) 0.72963(13) 0.0397(7) Uani 1 1 d . . . . .
C19 C 0.26316(19) 1.1687(5) 0.71381(14) 0.0308(7) Uani 1 1 d . . . . .
C20 C 0.20879(19) 1.0741(5) 0.69404(16) 0.0362(8) Uani 1 1 d . . . . .
H20A H 0.210303 1.043856 0.659325 0.054 Uiso 1 1 calc R U . . .
H20B H 0.171391 1.136356 0.695022 0.054 Uiso 1 1 calc R U . . .
H20C H 0.208189 0.978659 0.714509 0.054 Uiso 1 1 calc R U . . .

loop_
_atom_site_aniso_label
_atom_site_aniso_U_11
_atom_site_aniso_U_22
_atom_site_aniso_U_33
_atom_site_aniso_U_23
_atom_site_aniso_U_13
_atom_site_aniso_U_12
Ce01 0.02114(13) 0.01416(12) 0.01823(12) -0.00124(5) 0.00567(8) -0.00054(5)
O1 0.0289(13) 0.0249(13) 0.0245(12) -0.0003(8) 0.0069(10) -0.0029(8)
O2 0.0295(12) 0.0247(12) 0.0297(12) -0.0037(9) 0.0104(10) -0.0068(9)
O3 0.0448(15) 0.0344(14) 0.0224(12) -0.0082(10) 0.0056(10) 0.0030(11)
O4 0.0287(12) 0.0248(11) 0.0243(11) -0.0019(9) 0.0031(9) 0.0018(9)
O5 0.0298(14) 0.0295(13) 0.0275(13) -0.0033(9) 0.0050(11) 0.0033(9)
O6 0.0295(13) 0.0337(14) 0.0455(15) 0.0043(11) 0.0014(11) 0.0107(11)
O7 0.0319(13) 0.0203(10) 0.0265(12) 0.0023(9) 0.0074(10) 0.0013(10)
O8 0.0369(15) 0.0385(15) 0.0578(18) 0.0158(13) 0.0160(13) -0.0106(12)
O9 0.0257(11) 0.0208(10) 0.0306(12) 0.0004(9) 0.0075(9) 0.0016(9)
N1 0.0214(12) 0.0181(11) 0.0166(11) -0.0030(9) 0.0056(9) -0.0011(9)
N2 0.0265(14) 0.0214(12) 0.0234(13) -0.0014(10) 0.0062(11) -0.0001(11)
N3 0.0269(13) 0.0173(12) 0.0166(12) -0.0003(9) 0.0057(10) -0.0010(10)
N4 0.0248(13) 0.0202(12) 0.0210(12) -0.0006(10) 0.0062(10) -0.0006(10)
N5 0.0252(15) 0.0234(14) 0.0214(14) -0.0027(9) 0.0032(11) 0.0021(10)
N6 0.0307(15) 0.0203(13) 0.0280(14) 0.0025(10) 0.0080(11) -0.0049(11)
N7 0.0249(14) 0.0194(13) 0.0300(14) 0.0026(10) 0.0069(11) 0.0007(10)
C1 0.0228(15) 0.0214(15) 0.0209(14) -0.0015(11) 0.0049(12) -0.0027(11)
C2 0.0251(16) 0.0196(14) 0.0235(15) 0.0003(11) 0.0060(12) 0.0006(12)
C3 0.0232(16) 0.0262(16) 0.0306(17) -0.0027(13) 0.0013(13) -0.0022(13)
C4 0.0223(16) 0.0280(17) 0.0358(18) 0.0005(13) 0.0087(13) -0.0033(13)
C5 0.0223(16) 0.0300(17) 0.0327(17) -0.0005(14) 0.0111(13) 0.0032(13)
C6 0.0299(17) 0.0229(15) 0.0287(16) -0.0038(12) 0.0103(13) 0.0019(13)
C7 0.0266(17) 0.0173(15) 0.0217(17) 0.0016(10) 0.0068(12) -0.0013(11)
C8 0.0242(15) 0.0187(13) 0.0184(14) 0.0012(11) 0.0068(12) -0.0014(12)
C9 0.0301(17) 0.0187(13) 0.0238(16) 0.0006(11) 0.0099(13) 0.0017(12)
C10 0.0284(17) 0.0254(15) 0.0201(14) 0.0035(12) 0.0068(12) 0.0055(13)
C11 0.0259(16) 0.0279(15) 0.0160(13) 0.0003(11) 0.0063(11) -0.0017(12)
C12 0.0245(15) 0.0209(14) 0.0186(13) -0.0017(11) 0.0083(11) -0.0010(12)
C13 0.0211(14) 0.0207(14) 0.0186(14) -0.0013(12) 0.0083(11) 0.0014(12)
C14 0.0193(14) 0.0196(13) 0.0205(14) -0.0030(11) 0.0056(11) -0.0028(11)
C15 0.0229(15) 0.0270(16) 0.0222(15) -0.0028(12) 0.0057(12) -0.0016(12)
C16 0.0287(17) 0.0342(18) 0.0209(15) -0.0033(13) 0.0062(12) -0.0019(14)
C17 0.0307(19) 0.0309(18) 0.0203(16) 0.0037(12) 0.0037(14) -0.0032(12)
C18 0.0343(19) 0.0220(14) 0.0270(17) 0.0025(13) 0.0086(14) -0.0036(13)
N8 0.0379(19) 0.050(2) 0.0323(17) 0.0011(16) 0.0089(14) -0.0065(17)
C19 0.036(2) 0.0322(16) 0.0264(17) 0.0004(14) 0.0123(15) 0.0017(15)
C20 0.037(2) 0.0340(18) 0.041(2) -0.0033(15) 0.0171(17) -0.0057(15)

loop_
_atom_type_symbol
_atom_type_description
_atom_type_scat_dispersion_real
_atom_type_scat_dispersion_imag
_atom_type_scat_source
C C 0.0181 0.0091 'International Tables Vol C Tables 4.2.6.8 and 6.1.1.4'
H H 0.0000 0.0000 'International Tables Vol C Tables 4.2.6.8 and 6.1.1.4'
Ce Ce -1.8482 9.6596 'International Tables Vol C Tables 4.2.6.8 and 6.1.1.4'
N N 0.0311 0.0180 'International Tables Vol C Tables 4.2.6.8 and 6.1.1.4'
O O 0.0492 0.0322 'International Tables Vol C Tables 4.2.6.8 and 6.1.1.4'

loop_
_exptl_crystal_face_index_h
_exptl_crystal_face_index_k
_exptl_crystal_face_index_l
_exptl_crystal_face_perp_dist
-2 0 18 0.0303
2 0 -18 0.0175
0 -5 1 0.1926
0 5 0 0.4448
-1 -4 11 0.1641
14 0 0 0.0293
-1 0 0 0.0119

loop_
_geom_angle_atom_site_label_1
_geom_angle_atom_site_label_2
_geom_angle_atom_site_label_3
_geom_angle
_geom_angle_site_symmetry_1
_geom_angle_site_symmetry_3
_geom_angle_publ_flag
O1 Ce01 O7 114.79(8) . . ?
O1 Ce01 N1 104.06(7) . . ?
O1 Ce01 N2 67.92(8) . . ?
O1 Ce01 N3 73.66(8) . . ?
O1 Ce01 N4 165.69(7) . . ?
O1 Ce01 N6 121.09(8) . . ?
O1 Ce01 N7 94.56(8) . . ?
O2 Ce01 O1 49.48(7) . . ?
O2 Ce01 O4 74.83(8) . . ?
O2 Ce01 O5 120.48(8) . . ?
O2 Ce01 O7 71.09(8) . . ?
O2 Ce01 N1 139.35(8) . . ?
O2 Ce01 N2 115.58(8) . . ?
O2 Ce01 N3 78.76(8) . . ?
O2 Ce01 N4 141.51(8) . . ?
O2 Ce01 N6 71.65(8) . . ?
O2 Ce01 N7 98.15(8) . . ?
O4 Ce01 O1 72.20(8) . . ?
O4 Ce01 O5 50.02(8) . . ?
O4 Ce01 O7 119.75(8) . . ?
O4 Ce01 N1 132.32(8) . . ?
O4 Ce01 N2 73.25(8) . . ?
O4 Ce01 N3 145.36(8) . . ?
O4 Ce01 N4 116.66(8) . . ?
O4 Ce01 N6 97.18(8) . . ?
O4 Ce01 N7 25.22(8) . . ?
O5 Ce01 O1 116.75(9) . . ?
O5 Ce01 O7 114.83(8) . . ?
O5 Ce01 N1 98.26(8) . . ?
O5 Ce01 N2 72.38(9) . . ?
O5 Ce01 N3 160.71(8) . . ?
O5 Ce01 N4 68.18(8) . . ?
O5 Ce01 N6 92.49(8) . . ?
O5 Ce01 N7 24.81(8) . . ?
O7 Ce01 N1 105.16(8) . . ?
O7 Ce01 N2 166.99(8) . . ?
O7 Ce01 N3 70.56(8) . . ?
O7 Ce01 N4 71.73(8) . . ?
O7 Ce01 N6 25.04(8) . . ?
O7 Ce01 N7 120.77(8) . . ?
O9 Ce01 O1 119.58(7) . . ?
O9 Ce01 O2 74.18(8) . . ?
O9 Ce01 O4 73.89(8) . . ?
O9 Ce01 O5 70.96(8) . . ?
O9 Ce01 O7 49.88(7) . . ?
O9 Ce01 N1 135.45(7) . . ?
O9 Ce01 N2 141.26(8) . . ?
O9 Ce01 N3 119.62(8) . . ?
O9 Ce01 N4 74.57(8) . . ?
O9 Ce01 N6 24.87(8) . . ?
O9 Ce01 N7 70.96(7) . . ?
N1 Ce01 N4 61.62(8) . . ?
N1 Ce01 N6 121.87(8) . . ?
N1 Ce01 N7 116.33(8) . . ?
N2 Ce01 N1 62.28(8) . . ?
N2 Ce01 N4 102.85(8) . . ?
N2 Ce01 N6 164.87(8) . . ?
N2 Ce01 N7 70.53(8) . . ?
N3 Ce01 N1 62.70(8) . . ?
N3 Ce01 N2 99.11(8) . . ?
N3 Ce01 N4 97.96(8) . . ?
N3 Ce01 N6 95.34(8) . . ?
N3 Ce01 N7 166.89(8) . . ?
N4 Ce01 N6 70.51(8) . . ?
N4 Ce01 N7 92.34(8) . . ?
N7 Ce01 N6 95.74(8) . . ?
N5 O1 Ce01 95.91(19) . . ?
N5 O2 Ce01 97.90(18) . . ?
N7 O4 Ce01 96.25(17) . . ?
N7 O5 Ce01 96.3(2) . . ?
N6 O7 Ce01 95.51(19) . . ?
N6 O9 Ce01 97.82(17) . . ?
C1 N1 Ce01 108.02(18) . . ?
C1 N1 C7 111.2(2) . . ?
C7 N1 Ce01 107.82(17) . . ?
C13 N1 Ce01 112.28(18) . . ?
C13 N1 C1 109.1(2) . . ?
C13 N1 C7 108.4(2) . . ?
C2 N2 Ce01 118.7(2) . . ?
C2 N2 C6 117.6(3) . . ?
C6 N2 Ce01 123.7(2) . . ?
C8 N3 Ce01 118.8(2) . . ?
C8 N3 C12 118.3(3) . . ?
C12 N3 Ce01 122.7(2) . . ?
C14 N4 Ce01 119.46(19) . . ?
C18 N4 Ce01 123.2(2) . . ?
C18 N4 C14 117.3(3) . . ?
O1 N5 Ce01 59.27(16) . . ?
O1 N5 O2 116.3(3) . . ?
O2 N5 Ce01 57.35(16) . . ?
O3 N5 Ce01 175.9(2) . . ?
O3 N5 O1 121.6(3) . . ?
O3 N5 O2 122.0(3) . . ?
O7 N6 Ce01 59.45(16) . . ?
O8 N6 Ce01 176.0(3) . . ?
O8 N6 O7 121.6(3) . . ?
O8 N6 O9 121.7(3) . . ?
O9 N6 Ce01 57.30(15) . . ?
O9 N6 O7 116.7(3) . . ?
O4 N7 Ce01 58.53(15) . . ?
O5 N7 Ce01 58.90(17) . . ?
O5 N7 O4 117.4(3) . . ?
O6 N7 Ce01 177.8(2) . . ?
O6 N7 O4 120.7(3) . . ?
O6 N7 O5 121.9(3) . . ?
N1 C1 H1A 109.2 . . ?
N1 C1 H1B 109.2 . . ?
N1 C1 C2 112.0(3) . . ?
H1A C1 H1B 107.9 . . ?
C2 C1 H1A 109.2 . . ?
C2 C1 H1B 109.2 . . ?
N2 C2 C1 116.1(3) . . ?
N2 C2 C3 122.5(3) . . ?
C3 C2 C1 121.4(3) . . ?
C2 C3 H3 120.2 . . ?
C2 C3 C4 119.5(3) . . ?
C4 C3 H3 120.2 . . ?
C3 C4 H4 120.7 . . ?
C3 C4 C5 118.7(3) . . ?
C5 C4 H4 120.7 . . ?
C4 C5 H5 120.8 . . ?
C6 C5 C4 118.5(3) . . ?
C6 C5 H5 120.8 . . ?
N2 C6 C5 123.3(3) . . ?
N2 C6 H6 118.4 . . ?
C5 C6 H6 118.4 . . ?
N1 C7 H7A 109.6 . . ?
N1 C7 H7B 109.6 . . ?
N1 C7 C8 110.2(3) . . ?
H7A C7 H7B 108.1 . . ?
C8 C7 H7A 109.6 . . ?
C8 C7 H7B 109.6 . . ?
N3 C8 C7 116.0(3) . . ?
N3 C8 C9 121.9(3) . . ?
C9 C8 C7 122.2(3) . . ?
C8 C9 H9 120.2 . . ?
C10 C9 C8 119.6(3) . . ?
C10 C9 H9 120.2 . . ?
C9 C10 H10 120.5 . . ?
C9 C10 C11 118.9(3) . . ?
C11 C10 H10 120.5 . . ?
C10 C11 H11 120.7 . . ?
C12 C11 C10 118.5(3) . . ?
C12 C11 H11 120.7 . . ?
N3 C12 C11 122.8(3) . . ?
N3 C12 H12 118.6 . . ?
C11 C12 H12 118.6 . . ?
N1 C13 H13A 109.1 . . ?
N1 C13 H13B 109.1 . . ?
N1 C13 C14 112.4(3) . . ?
H13A C13 H13B 107.9 . . ?
C14 C13 H13A 109.1 . . ?
C14 C13 H13B 109.1 . . ?
N4 C14 C13 116.9(3) . . ?
N4 C14 C15 122.5(3) . . ?
C15 C14 C13 120.5(3) . . ?
C14 C15 H15 120.5 . . ?
C16 C15 C14 119.0(3) . . ?
C16 C15 H15 120.5 . . ?
C15 C16 H16 120.3 . . ?
C15 C16 C17 119.4(3) . . ?
C17 C16 H16 120.3 . . ?
C16 C17 H17 120.8 . . ?
C18 C17 C16 118.4(3) . . ?
C18 C17 H17 120.8 . . ?
N4 C18 C17 123.4(3) . . ?
N4 C18 H18 118.3 . . ?
C17 C18 H18 118.3 . . ?
N8 C19 C20 178.4(4) . . ?
C19 C20 H20A 109.5 . . ?
C19 C20 H20B 109.5 . . ?
C19 C20 H20C 109.5 . . ?
H20A C20 H20B 109.5 . . ?
H20A C20 H20C 109.5 . . ?
H20B C20 H20C 109.5 . . ?

loop_
_geom_bond_atom_site_label_1
_geom_bond_atom_site_label_2
_geom_bond_distance
_geom_bond_site_symmetry_2
_geom_bond_publ_flag
Ce01 O1 2.602(3) . ?
Ce01 O2 2.559(2) . ?
Ce01 O4 2.560(2) . ?
Ce01 O5 2.570(3) . ?
Ce01 O7 2.603(3) . ?
Ce01 O9 2.555(2) . ?
Ce01 N1 2.682(2) . ?
Ce01 N2 2.667(3) . ?
Ce01 N3 2.665(3) . ?
Ce01 N4 2.711(3) . ?
Ce01 N6 3.008(3) . ?
Ce01 N7 2.983(3) . ?
O1 N5 1.270(4) . ?
O2 N5 1.272(4) . ?
O3 N5 1.227(4) . ?
O4 N7 1.279(4) . ?
O5 N7 1.259(4) . ?
O6 N7 1.229(4) . ?
O7 N6 1.279(4) . ?
O8 N6 1.214(4) . ?
O9 N6 1.277(4) . ?
N1 C1 1.479(4) . ?
N1 C7 1.489(4) . ?
N1 C13 1.477(4) . ?
N2 C2 1.347(4) . ?
N2 C6 1.348(4) . ?
N3 C8 1.348(4) . ?
N3 C12 1.349(4) . ?
N4 C14 1.353(4) . ?
N4 C18 1.344(4) . ?
C1 H1A 0.9900 . ?
C1 H1B 0.9900 . ?
C1 C2 1.514(4) . ?
C2 C3 1.376(5) . ?
C3 H3 0.9500 . ?
C3 C4 1.387(5) . ?
C4 H4 0.9500 . ?
C4 C5 1.387(5) . ?
C5 H5 0.9500 . ?
C5 C6 1.381(5) . ?
C6 H6 0.9500 . ?
C7 H7A 0.9900 . ?
C7 H7B 0.9900 . ?
C7 C8 1.499(5) . ?
C8 C9 1.392(5) . ?
C9 H9 0.9500 . ?
C9 C10 1.379(5) . ?
C10 H10 0.9500 . ?
C10 C11 1.392(5) . ?
C11 H11 0.9500 . ?
C11 C12 1.388(5) . ?
C12 H12 0.9500 . ?
C13 H13A 0.9900 . ?
C13 H13B 0.9900 . ?
C13 C14 1.503(4) . ?
C14 C15 1.388(4) . ?
C15 H15 0.9500 . ?
C15 C16 1.374(5) . ?
C16 H16 0.9500 . ?
C16 C17 1.384(5) . ?
C17 H17 0.9500 . ?
C17 C18 1.383(5) . ?
C18 H18 0.9500 . ?
N8 C19 1.138(6) . ?
C19 C20 1.461(6) . ?
C20 H20A 0.9800 . ?
C20 H20B 0.9800 . ?
C20 H20C 0.9800 . ?

loop_
_geom_torsion_atom_site_label_1
_geom_torsion_atom_site_label_2
_geom_torsion_atom_site_label_3
_geom_torsion_atom_site_label_4
_geom_torsion
_geom_torsion_site_symmetry_1
_geom_torsion_site_symmetry_2
_geom_torsion_site_symmetry_3
_geom_torsion_site_symmetry_4
_geom_torsion_publ_flag
Ce01 O1 N5 O2 -6.1(3) . . . . ?
Ce01 O1 N5 O3 175.4(3) . . . . ?
Ce01 O2 N5 O1 6.2(3) . . . . ?
Ce01 O2 N5 O3 -175.3(3) . . . . ?
Ce01 O4 N7 O5 -1.8(3) . . . . ?
Ce01 O4 N7 O6 177.6(3) . . . . ?
Ce01 O5 N7 O4 1.8(3) . . . . ?
Ce01 O5 N7 O6 -177.6(3) . . . . ?
Ce01 O7 N6 O8 -175.6(3) . . . . ?
Ce01 O7 N6 O9 3.5(3) . . . . ?
Ce01 O9 N6 O7 -3.6(3) . . . . ?
Ce01 O9 N6 O8 175.5(3) . . . . ?
Ce01 N1 C1 C2 -52.4(3) . . . . ?
Ce01 N1 C7 C8 -55.1(3) . . . . ?
Ce01 N1 C13 C14 -47.0(3) . . . . ?
Ce01 N2 C2 C1 4.8(4) . . . . ?
Ce01 N2 C2 C3 -174.0(2) . . . . ?
Ce01 N2 C6 C5 174.8(3) . . . . ?
Ce01 N3 C8 C7 -7.9(4) . . . . ?
Ce01 N3 C8 C9 173.5(2) . . . . ?
Ce01 N3 C12 C11 -174.5(2) . . . . ?
Ce01 N4 C14 C13 2.5(4) . . . . ?
Ce01 N4 C14 C15 -175.3(2) . . . . ?
Ce01 N4 C18 C17 175.3(3) . . . . ?
N1 C1 C2 N2 33.3(4) . . . . ?
N1 C1 C2 C3 -147.9(3) . . . . ?
N1 C7 C8 N3 43.5(4) . . . . ?
N1 C7 C8 C9 -137.9(3) . . . . ?
N1 C13 C14 N4 29.9(4) . . . . ?
N1 C13 C14 C15 -152.2(3) . . . . ?
N2 C2 C3 C4 -1.5(5) . . . . ?
N3 C8 C9 C10 1.6(5) . . . . ?
N4 C14 C15 C16 -0.8(5) . . . . ?
C1 N1 C7 C8 -173.4(3) . . . . ?
C1 N1 C13 C14 72.7(3) . . . . ?
C1 C2 C3 C4 179.9(3) . . . . ?
C2 N2 C6 C5 -1.2(5) . . . . ?
C2 C3 C4 C5 -0.4(5) . . . . ?
C3 C4 C5 C6 1.4(5) . . . . ?
C4 C5 C6 N2 -0.6(5) . . . . ?
C6 N2 C2 C1 -179.0(3) . . . . ?
C6 N2 C2 C3 2.2(5) . . . . ?
C7 N1 C1 C2 65.7(3) . . . . ?
C7 N1 C13 C14 -166.0(3) . . . . ?
C7 C8 C9 C10 -176.9(3) . . . . ?
C8 N3 C12 C11 0.7(4) . . . . ?
C8 C9 C10 C11 -0.2(5) . . . . ?
C9 C10 C11 C12 -0.8(5) . . . . ?
C10 C11 C12 N3 0.6(5) . . . . ?
C12 N3 C8 C7 176.8(3) . . . . ?
C12 N3 C8 C9 -1.8(5) . . . . ?
C13 N1 C1 C2 -174.8(2) . . . . ?
C13 N1 C7 C8 66.7(3) . . . . ?
C13 C14 C15 C16 -178.5(3) . . . . ?
C14 N4 C18 C17 -1.7(5) . . . . ?
C14 C15 C16 C17 -0.5(5) . . . . ?
C15 C16 C17 C18 0.6(5) . . . . ?
C16 C17 C18 N4 0.5(6) . . . . ?
C18 N4 C14 C13 179.6(3) . . . . ?
C18 N4 C14 C15 1.8(5) . . . . ?
